data_1559066
loop_
_publ_author_name
'Andersen, Peter'
'Larsen, Sine'
'Pretzmann, Ulla'

_publ_section_title
;
 Hydrolytic Properties of the
 Triaqua[N,N',N''-trimethyl-1,1,1-tris(aminomethyl)ethane]chromium(III)
 Ion, [Cr(Me3-tame)(H2O)3]3+. Crystal Structure of
 [(Me3-tame)Cr(H3O2)3Cr(Me3-tame)](CF3SO3)3 with Three Short Hydrogen
 Bonds Connecting the Two Mononuclear Units
;
_journal_name_full 'Acta Chemica Scandinavica'
_journal_page_first 1147
_journal_page_last 1153
_journal_paper_doi 10.3891/acta.chem.scand.47-1147
_journal_volume 47
_journal_year 1993
_chemical_formula_sum 'C19 H51 Cr2 F9 N6 O15 S3'
_chemical_formula_weight 974.82
_chemical_name_common
;
[(Me3-tame)Cr(H3O2)3Cr(Me3-tame)](CF3SO3)3
;
_space_group_IT_number 155
_space_group_name_Hall 'R 3 2"'
_space_group_name_H-M_alt 'R 3 2 :H'
_symmetry_cell_setting trigonal
_symmetry_Int_Tables_number 155
_symmetry_space_group_name_Hall 'R 3 2"'
_symmetry_space_group_name_H-M 'R 3 2 :H'
_cell_angle_alpha 90.
_cell_angle_beta 90.
_cell_angle_gamma 120.
_cell_formula_units_Z 3
_cell_length_a 9.031(2)
_cell_length_b 9.031(2)
_cell_length_c 41.079(8)
_cell_volume 2901.5(11)
_diffrn_ambient_temperature 295
_diffrn_radiation_probe x-ray
_diffrn_radiation_type MoK\a
_diffrn_radiation_wavelength 0.71073
_exptl_absorpt_coefficient_mu 0.811
_exptl_crystal_density_diffrn 1.676
_refine_ls_goodness_of_fit_ref 0.972
_refine_ls_number_parameters 104
_refine_ls_number_reflns 4006
_refine_ls_R_factor_gt 0.036
_refine_ls_wR_factor_ref 0.10
_cod_data_source_file Acta-Chem-Scand-1993-47-1147.cif
_cod_data_source_block 1
_cod_original_cell_volume 2901.5(16)
_cod_original_sg_symbol_H-M 'R 3 2'
_cod_database_code 1559066

loop_
_space_group_symop_id
_space_group_symop_operation_xyz
1 x,y,z
2 -y,x-y,z
3 -x+y,-x,z
4 y,x,-z
5 -x,-x+y,-z
6 x-y,-y,-z
7 1/3+x,2/3+y,2/3+z
8 1/3-y,2/3+x-y,2/3+z
9 1/3-x+y,2/3-x,2/3+z
10 1/3+y,2/3+x,2/3-z
11 1/3-x,2/3-x+y,2/3-z
12 1/3+x-y,2/3-y,2/3-z
13 2/3+x,1/3+y,1/3+z
14 2/3-y,1/3+x-y,1/3+z
15 2/3-x+y,1/3-x,1/3+z
16 2/3+y,1/3+x,1/3-z
17 2/3-x,1/3-x+y,1/3-z
18 2/3+x-y,1/3-y,1/3-z

loop_
_atom_site_label
_atom_site_type_symbol
_atom_site_thermal_displace_type
_atom_site_fract_x
_atom_site_fract_y
_atom_site_fract_z
_atom_site_occupancy
_atom_site_U_iso_or_equiv
_atom_site_calc_flag
_atom_site_refinement_flags
_atom_site_disorder_assembly
_atom_site_disorder_group
Cr Cr Uiso 0.00000 0.00000 0.05646(1) 1.000 0.0270(1) . . . .
S2 S Uiso 0.1233(10) 0.00000 0.50000 0.15(2) 0.063(3) . . . .
S1 S Uiso 0.00000 0.00000 0.39170(1) 1.000 0.0335(1) . . . .
N N Uiso 0.19732(15) 0.17261(16) 0.08779(3) 1.000 0.0352(2) . . . .
O5 N Uiso 0.03179(18) 0.18885(14) 0.02894(3) 1.000 0.0405(2) . . . .
C1 C Uiso 0.00000 0.00000 0.17108(6) 1.000 0.0607(8) . . . .
C2 C Uiso 0.00000 0.00000 0.13361(5) 1.000 0.0409(4) . . . .
C3 C Uiso 0.1850(2) 0.1118(3) 0.12197(4) 1.000 0.0441(4) . . . .
C4 C Uiso 0.3749(2) 0.2449(3) 0.07566(5) 1.000 0.0520(4) . . . .
F1 F Uiso 0.1065(3) 0.1530(2) 0.33591(4) 1.000 0.0971(8) . . . .
O1 O Uiso -0.03621(19) 0.13399(17) 0.39979(4) 1.000 0.0519(3) . . . .
C6 C Uiso 0.1233(10) 0.00000 0.50000 0.15(2) 0.063(3) . . . .
O3 O Uiso 0.246(6) 0.040(6) 0.5092(12) 0.11(2) 0.13(2) . . . .
C5 C Uiso 0.00000 0.00000 0.34752(7) 1.000 0.0525(6) . . . .
F2 F Uiso -0.109(3) 0.045(3) 0.5315(6) 0.07(2) 0.049(9) . . . .
F3 F Uiso -0.1319(11) -0.0571(16) 0.5041(2) 0.170(10) 0.060(3) . . . .
F4 F Uiso -0.178(2) -0.021(3) 0.4788(5) 0.26(2) 0.116(7) . . . .
O2 O Uiso 0.1245(18) -0.0848(14) 0.4779(3) 0.41(2) 0.096(4) . . . .
O4 O Uiso 0.145(2) -0.032(3) 0.5278(5) 0.23(2) 0.118(8) . . . .

loop_
_atom_type_symbol
_atom_type_description
_atom_type_scat_dispersion_real
_atom_type_scat_dispersion_imag
_atom_type_scat_source
C C 0.0033 0.0016 ' International Tables Vol C Tables 4.2.6.8 and 6.1.1.4'
Cr Cr 0.3209 0.6236 ' International Tables Vol C Tables 4.2.6.8 and 6.1.1.4'
F F 0.0171 0.0103 ' International Tables Vol C Tables 4.2.6.8 and 6.1.1.4'
N N 0.0061 0.0033 ' International Tables Vol C Tables 4.2.6.8 and 6.1.1.4'
O O 0.0106 0.0060 ' International Tables Vol C Tables 4.2.6.8 and 6.1.1.4'
S S 0.1246 0.1234 ' International Tables Vol C Tables 4.2.6.8 and 6.1.1.4'

loop_
_geom_angle_atom_site_label_1
_geom_angle_atom_site_label_2
_geom_angle_atom_site_label_3
_geom_angle
_geom_angle_site_symmetry_1
_geom_angle_site_symmetry_2
_geom_angle_site_symmetry_3
_geom_angle_publ_flag
N Cr O5 90.39(5) . . . yes
N Cr N 86.90(6) . . 2_555 yes
N Cr O5 177.29(6) . . 2_555 yes
N Cr N 86.90(5) . . 3_555 yes
N Cr O5 93.12(6) . . 3_555 yes
N Cr O5 93.13(6) 2_555 . . yes
O5 Cr O5 89.60(6) . . 2_555 yes
N Cr O5 177.28(6) 3_555 . . yes
O5 Cr O5 89.59(6) . . 3_555 yes
N Cr O5 90.40(6) 2_555 . 2_555 yes
N Cr N 86.90(6) 2_555 . 3_555 yes
N Cr O5 177.28(6) 2_555 . 3_555 yes
N Cr O5 93.12(6) 3_555 . 2_555 yes
O5 Cr O5 89.59(6) 2_555 . 3_555 yes
N Cr O5 90.39(6) 3_555 . 3_555 yes
C6 S2 C6 60.0(4) 2_555 . 3_555 yes
S2 S2 C6 60.0(4) 5_556 . 2_555 yes
C6 S2 C6 60.0(4) 2_555 . 5_556 yes
S2 S2 S2 60.0(4) 3_555 . 4_556 yes
S2 S2 C6 60.0(4) 3_555 . 4_556 yes
S2 S2 C6 60.0(4) 4_556 . 3_555 yes
C6 S2 C6 60.0(4) 3_555 . 4_556 yes
S2 S2 S2 60.0(4) 4_556 . 5_556 yes
S2 S2 C6 60.0(4) 4_556 . 5_556 yes
S2 S2 C6 60.0(4) 5_556 . 4_556 yes
S2 S2 S2 60.0(4) 2_555 . 3_555 yes
S2 S2 C6 60.0(4) 2_555 . 3_555 yes
S2 S2 S2 60.0(4) 2_555 . 5_556 yes
S2 S2 C6 60.0(4) 2_555 . 5_556 yes
S2 S2 C6 60.0(4) 3_555 . 2_555 yes
C6 S2 C6 60.0(4) 4_556 . 5_556 yes
O1 S1 O1 114.85(9) . . 3_555 yes
O1 S1 C5 103.33(7) 2_555 . . yes
O1 S1 O1 114.85(10) . . 2_555 yes
O1 S1 O1 114.85(10) 2_555 . 3_555 yes
O1 S1 C5 103.33(7) . . . yes
O1 S1 C5 103.33(7) 3_555 . . yes
Cr N C3 114.88(11) . . . yes
C3 N C4 110.09(15) . . . yes
Cr N C4 116.53(11) . . . yes
C3 C2 C3 110.75(14) . . 2_555 no
C3 C2 C3 110.75(14) . . 3_555 no
C1 C2 C3 108.17(10) . . . no
C1 C2 C3 108.17(10) . . 2_555 no
C1 C2 C3 108.17(10) . . 3_555 no
C3 C2 C3 110.75(15) 2_555 . 3_555 no
N C3 C2 113.08(16) . . . yes
S2 C6 S2 60.0(4) 4_556 . 5_556 yes
S2 C6 S2 60.0(4) 2_555 . 3_555 yes
S2 C6 S2 60.0(4) 2_555 . 5_556 yes
S2 C6 S2 60.0(4) 3_555 . 4_556 yes
S1 C5 F1 111.24(14) . . . yes
S1 C5 F1 111.24(14) . . 2_555 yes
S1 C5 F1 111.24(14) . . 3_555 yes
F1 C5 F1 107.6(2) . . 2_555 yes
F1 C5 F1 107.6(2) . . 3_555 yes
F1 C5 F1 107.6(2) 2_555 . 3_555 yes

loop_
_geom_bond_atom_site_label_1
_geom_bond_atom_site_label_2
_geom_bond_distance
_geom_bond_site_symmetry_1
_geom_bond_site_symmetry_2
_geom_bond_publ_flag
Cr N 2.1176(14) . . yes
Cr O5 1.9441(13) . . yes
Cr N 2.1175(16) . 2_555 yes
Cr O5 1.9442(15) . 2_555 yes
Cr N 2.1176(14) . 3_555 yes
Cr O5 1.9444(18) . 3_555 yes
S2 C6 1.929(10) . 2_555 yes
S2 S2 1.929(12) . 3_555 yes
S2 C6 1.929(12) . 3_555 yes
S2 S2 1.929(10) . 4_556 yes
S2 C6 1.929(10) . 4_556 yes
S2 S2 1.929(12) . 5_556 yes
S2 S2 1.929(10) . 2_555 yes
S2 C6 1.929(12) . 5_556 yes
S1 O1 1.441(2) . 2_555 yes
S1 O1 1.441(3) . 3_555 yes
S1 C5 1.815(3) . . yes
S1 O1 1.4413(16) . . yes
N C3 1.491(2) . . yes
N C4 1.483(3) . . yes
C1 C2 1.539(3) . . no
C2 C3 1.534(3) . 2_555 no
C2 C3 1.5338(18) . 3_555 no
C2 C3 1.534(2) . . no
F1 C5 1.316(2) . . yes
O3 O3 0.98(7) . 6_556 yes

loop_
_geom_torsion_atom_site_label_1
_geom_torsion_atom_site_label_2
_geom_torsion_atom_site_label_3
_geom_torsion_atom_site_label_4
_geom_torsion
_geom_torsion_site_symmetry_1
_geom_torsion_site_symmetry_2
_geom_torsion_site_symmetry_3
_geom_torsion_site_symmetry_4
_geom_torsion_publ_flag
O5 Cr N C3 154.49(13) . . . . no
O5 Cr N C4 -74.61(13) . . . . no
N Cr N C3 61.38(13) 2_555 . . . no
N Cr N C4 -167.72(13) 2_555 . . . no
N Cr N C3 -25.68(13) 3_555 . . . no
N Cr N C4 105.22(13) 3_555 . . . no
O5 Cr N C3 -115.90(13) 3_555 . . . no
O5 Cr N C4 15.00(13) 3_555 . . . no
O1 S1 C5 F1 -65.59(15) 3_555 . . . no
O1 S1 C5 F1 -65.59(16) . . . 2_555 no
O1 S1 C5 F1 174.41(16) . . . 3_555 no
O1 S1 C5 F1 174.41(16) 2_555 . . . no
O1 S1 C5 F1 54.41(15) . . . . no
Cr N C3 C2 -33.14(19) . . . . no
C4 N C3 C2 -167.08(15) . . . . no
C3 C2 C3 N -41.2(2) 2_555 . . . no
C3 C2 C3 N 82.04(19) 3_555 . . . no
C1 C2 C3 N -159.59(12) . . . . no
